data_4342823
loop_
_publ_author_name
'Weisser, Fritz'
'Plebst, Sebastian'
'Hohloch, Stephan'
'van der Meer, Margarethe'
'Manck, Sinja'
'F\"uhrer, Felix'
'Radtke, Vanessa'
'Leichnitz, Daniel'
'Sarkar, Biprajit'

_publ_section_title
;
 Tuning ligand effects and probing the inner-workings of bond activation
 steps: generation of ruthenium complexes with tailor-made properties.
;
_journal_issue 10
_journal_name_full 'Inorganic chemistry'
_journal_page_first 4621
_journal_page_last 4635
_journal_paper_doi 10.1021/ic502807d
_journal_volume 54
_journal_year 2015
_chemical_formula_sum 'C37 H38 F12 N10 O P2 Ru'
_chemical_formula_weight 1029.78
_chemical_name_systematic
;
 ?
;
_space_group_IT_number 61
_symmetry_cell_setting orthorhombic
_symmetry_space_group_name_Hall '-P 2ac 2ab'
_symmetry_space_group_name_H-M 'P b c a'
_atom_sites_solution_hydrogens geom
_atom_sites_solution_primary direct
_atom_sites_solution_secondary difmap
_audit_creation_method SHELXL-97
_cell_angle_alpha 90.00
_cell_angle_beta 90.00
_cell_angle_gamma 90.00
_cell_formula_units_Z 8
_cell_length_a 13.782(4)
_cell_length_b 17.532(5)
_cell_length_c 33.900(9)
_cell_measurement_reflns_used 4835
_cell_measurement_temperature 140(2)
_cell_measurement_theta_max 26.43
_cell_measurement_theta_min 1.20
_cell_volume 8191(4)
_computing_structure_refinement 'SHELXL-97 (Sheldrick, 2008)'
_diffrn_ambient_temperature 140(2)
_diffrn_measured_fraction_theta_full 0.988
_diffrn_measured_fraction_theta_max 0.988
_diffrn_measurement_device_type 'Bruker Smart AXS'
_diffrn_measurement_method 'omega scans'
_diffrn_radiation_monochromator graphite
_diffrn_radiation_source 'fine-focus sealed tube'
_diffrn_radiation_type MoK\a
_diffrn_radiation_wavelength 0.71073
_diffrn_reflns_av_R_equivalents 0.0720
_diffrn_reflns_av_sigmaI/netI 0.0835
_diffrn_reflns_limit_h_max 17
_diffrn_reflns_limit_h_min -5
_diffrn_reflns_limit_k_max 21
_diffrn_reflns_limit_k_min -21
_diffrn_reflns_limit_l_max 41
_diffrn_reflns_limit_l_min -37
_diffrn_reflns_number 24101
_diffrn_reflns_theta_full 26.43
_diffrn_reflns_theta_max 26.43
_diffrn_reflns_theta_min 1.20
_exptl_absorpt_coefficient_mu 0.562
_exptl_absorpt_correction_T_max 0.745
_exptl_absorpt_correction_T_min 0.628
_exptl_absorpt_correction_type multi-scan
_exptl_absorpt_process_details 'Blessing, 1995'
_exptl_crystal_colour yellow
_exptl_crystal_density_diffrn 1.670
_exptl_crystal_density_method 'not measured'
_exptl_crystal_description needle
_exptl_crystal_F_000 4160
_exptl_crystal_size_max 0.70
_exptl_crystal_size_mid 0.10
_exptl_crystal_size_min 0.09
_refine_diff_density_max 0.782
_refine_diff_density_min -0.888
_refine_diff_density_rms 0.172
_refine_ls_extinction_method none
_refine_ls_goodness_of_fit_ref 1.027
_refine_ls_hydrogen_treatment constr
_refine_ls_matrix_type full
_refine_ls_number_parameters 570
_refine_ls_number_reflns 8311
_refine_ls_number_restraints 0
_refine_ls_restrained_S_all 1.027
_refine_ls_R_factor_all 0.1178
_refine_ls_R_factor_gt 0.0515
_refine_ls_shift/su_max 0.000
_refine_ls_shift/su_mean 0.000
_refine_ls_structure_factor_coef Fsqd
_refine_ls_weighting_details 'calc w=1/[\s^2^(Fo^2^)+(0.0645P)^2^+31.0263P] where P=(Fo^2^+2Fc^2^)/3'
_refine_ls_weighting_scheme calc
_refine_ls_wR_factor_gt 0.1201
_refine_ls_wR_factor_ref 0.1631
_reflns_number_gt 4835
_reflns_number_total 8311
_reflns_threshold_expression >2\s(I)
_cod_data_source_file ic502807d_si_003.cif
_cod_data_source_block sar420m
_cod_depositor_comments 'Adding full bibliography for 4342820--4342823.cif.'
_cod_original_sg_symbol_H-M Pbca
_cod_database_code 4342823

loop_
_symmetry_equiv_pos_as_xyz
'x, y, z'
'-x+1/2, -y, z+1/2'
'x+1/2, -y+1/2, -z'
'-x, y+1/2, -z+1/2'
'-x, -y, -z'
'x-1/2, y, -z-1/2'
'-x-1/2, y-1/2, z'
'x, -y-1/2, z-1/2'

loop_
_atom_site_label
_atom_site_type_symbol
_atom_site_fract_x
_atom_site_fract_y
_atom_site_fract_z
_atom_site_U_iso_or_equiv
_atom_site_adp_type
_atom_site_occupancy
_atom_site_symmetry_multiplicity
_atom_site_calc_flag
_atom_site_refinement_flags
Ru1 Ru 0.13195(3) 0.05533(3) 0.595069(13) 0.01786(13) Uani 1 1 d .
P1 P 0.57872(11) 0.15741(10) 0.50498(5) 0.0256(4) Uani 1 1 d .
P2 P 0.37995(13) -0.09469(10) 0.75563(5) 0.0313(4) Uani 1 1 d .
F1 F 0.4764(3) 0.1558(2) 0.52756(12) 0.0373(10) Uani 1 1 d .
F6 F 0.5992(3) 0.0714(2) 0.51857(12) 0.0404(10) Uani 1 1 d .
F3 F 0.5577(3) 0.2428(2) 0.49175(12) 0.0394(10) Uani 1 1 d .
F4 F 0.6803(3) 0.1576(3) 0.48250(12) 0.0460(11) Uani 1 1 d .
F5 F 0.6293(3) 0.1876(3) 0.54402(12) 0.0489(11) Uani 1 1 d .
F11 F 0.4417(3) -0.1375(3) 0.72195(12) 0.0528(12) Uani 1 1 d .
F8 F 0.2991(3) -0.1590(3) 0.75285(13) 0.0514(12) Uani 1 1 d .
F10 F 0.4628(3) -0.0311(2) 0.75818(12) 0.0463(11) Uani 1 1 d .
F9 F 0.3257(4) -0.0469(3) 0.72278(13) 0.0606(13) Uani 1 1 d .
F2 F 0.5271(3) 0.1269(3) 0.46606(12) 0.0470(11) Uani 1 1 d .
F7 F 0.3206(3) -0.0518(3) 0.78901(12) 0.0530(12) Uani 1 1 d .
F12 F 0.4349(4) -0.1427(3) 0.78859(13) 0.0605(13) Uani 1 1 d .
N52 N 0.4237(3) 0.0008(3) 0.61224(15) 0.0226(11) Uani 1 1 d .
N1 N 0.0923(3) 0.0404(3) 0.65374(14) 0.0224(11) Uani 1 1 d .
N20 N 0.1064(3) -0.0599(3) 0.59217(15) 0.0225(10) Uani 1 1 d .
N51 N 0.3353(3) 0.0112(3) 0.62828(14) 0.0215(11) Uani 1 1 d .
N41 N 0.1355(4) 0.0962(3) 0.50519(14) 0.0220(11) Uani 1 1 d .
N42 N 0.2052(3) 0.1020(3) 0.47762(14) 0.0202(11) Uani 1 1 d .
N40 N 0.1793(3) 0.0713(3) 0.53767(14) 0.0194(11) Uani 1 1 d .
N50 N 0.2795(3) 0.0337(3) 0.59894(13) 0.0183(10) Uani 1 1 d .
N10 N 0.1548(3) 0.1657(3) 0.61466(14) 0.0223(11) Uani 1 1 d .
N30 N -0.0149(3) 0.0705(3) 0.58803(13) 0.0205(11) Uani 1 1 d .
C52 C 0.5046(4) -0.0223(4) 0.6377(2) 0.0276(14) Uani 1 1 d .
H54A H 0.5490 -0.0535 0.6225 0.033 Uiso 1 1 calc R
H54B H 0.4795 -0.0535 0.6590 0.033 Uiso 1 1 calc R
C21 C 0.0934(4) -0.0913(4) 0.62812(18) 0.0227(13) Uani 1 1 d .
O100 O 0.5164(5) -0.2986(3) 0.72854(16) 0.0568(15) Uani 1 1 d .
H100 H 0.4880 -0.2595 0.7351 0.085 Uiso 1 1 calc R
C11 C 0.1615(4) 0.1701(3) 0.65479(18) 0.0227(13) Uani 1 1 d .
C42 C 0.1755(4) 0.1280(4) 0.43843(17) 0.0259(14) Uani 1 1 d .
H61A H 0.1282 0.1685 0.4416 0.031 Uiso 1 1 calc R
H61B H 0.1434 0.0861 0.4251 0.031 Uiso 1 1 calc R
C55 C 0.6628(5) 0.0915(5) 0.7068(2) 0.0382(18) Uani 1 1 d .
H58 H 0.6971 0.0833 0.7301 0.046 Uiso 1 1 calc R
C56 C 0.6672(5) 0.1615(5) 0.6890(2) 0.0421(19) Uani 1 1 d .
H59 H 0.7020 0.2011 0.7006 0.051 Uiso 1 1 calc R
C22 C 0.0708(5) -0.1686(4) 0.6317(2) 0.0303(15) Uani 1 1 d .
H22 H 0.0593 -0.1899 0.6564 0.036 Uiso 1 1 calc R
C50 C 0.3314(4) 0.0387(3) 0.56479(17) 0.0209(13) Uani 1 1 d .
C40 C 0.2766(4) 0.0625(3) 0.53047(16) 0.0185(12) Uani 1 1 d .
C53 C 0.5598(4) 0.0441(3) 0.65508(18) 0.0220(13) Uani 1 1 d .
C43 C 0.2559(4) 0.1568(4) 0.41240(17) 0.0233(13) Uani 1 1 d .
C41 C 0.2935(4) 0.0813(3) 0.49180(17) 0.0217(13) Uani 1 1 d .
H50 H 0.3522 0.0801 0.4783 0.026 Uiso 1 1 calc R
C12 C 0.1743(4) 0.2382(4) 0.67358(18) 0.0269(14) Uani 1 1 d .
H32 H 0.1782 0.2398 0.7010 0.032 Uiso 1 1 calc R
C10 C 0.1538(4) 0.0944(3) 0.67643(18) 0.0254(14) Uani 1 1 d .
H30A H 0.2180 0.0728 0.6799 0.030 Uiso 1 1 calc R
H30B H 0.1258 0.1026 0.7023 0.030 Uiso 1 1 calc R
C30 C -0.0127(4) 0.0609(4) 0.65960(17) 0.0236(13) Uani 1 1 d .
H10A H -0.0425 0.0236 0.6769 0.028 Uiso 1 1 calc R
H10B H -0.0167 0.1103 0.6724 0.028 Uiso 1 1 calc R
C51 C 0.4245(4) 0.0168(3) 0.57356(18) 0.0222(13) Uani 1 1 d .
H53 H 0.4769 0.0138 0.5564 0.027 Uiso 1 1 calc R
C33 C -0.2159(5) 0.0731(4) 0.5854(2) 0.0359(17) Uani 1 1 d .
H13 H -0.2833 0.0744 0.5844 0.043 Uiso 1 1 calc R
C44 C 0.3264(5) 0.2069(4) 0.42631(19) 0.0310(15) Uani 1 1 d .
H67 H 0.3266 0.2214 0.4527 0.037 Uiso 1 1 calc R
C31 C -0.0676(4) 0.0636(3) 0.62156(17) 0.0227(13) Uani 1 1 d .
C15 C 0.1621(4) 0.2303(3) 0.59352(19) 0.0225(13) Uani 1 1 d .
H35 H 0.1577 0.2278 0.5662 0.027 Uiso 1 1 calc R
C45 C 0.3964(5) 0.2353(4) 0.4007(2) 0.0366(17) Uani 1 1 d .
H66 H 0.4454 0.2667 0.4103 0.044 Uiso 1 1 calc R
C24 C 0.0819(5) -0.1804(4) 0.5621(2) 0.0316(16) Uani 1 1 d .
H24 H 0.0803 -0.2101 0.5394 0.038 Uiso 1 1 calc R
C32 C -0.1683(4) 0.0632(4) 0.62127(19) 0.0296(15) Uani 1 1 d .
H12 H -0.2032 0.0564 0.6445 0.036 Uiso 1 1 calc R
C20 C 0.1131(5) -0.0410(3) 0.66322(18) 0.0260(14) Uani 1 1 d .
H20A H 0.0728 -0.0570 0.6852 0.031 Uiso 1 1 calc R
H20B H 0.1804 -0.0462 0.6711 0.031 Uiso 1 1 calc R
C34 C -0.1625(5) 0.0809(4) 0.55136(19) 0.0321(16) Uani 1 1 d .
H14 H -0.1936 0.0868 0.5272 0.038 Uiso 1 1 calc R
C58 C 0.5663(5) 0.1147(4) 0.6368(2) 0.0310(15) Uani 1 1 d .
H56 H 0.5348 0.1233 0.6130 0.037 Uiso 1 1 calc R
C48 C 0.2538(5) 0.1389(4) 0.37239(17) 0.0275(14) Uani 1 1 d .
H63 H 0.2065 0.1060 0.3627 0.033 Uiso 1 1 calc R
C47 C 0.3217(5) 0.1698(4) 0.3470(2) 0.0329(16) Uani 1 1 d .
H64 H 0.3190 0.1585 0.3202 0.039 Uiso 1 1 calc R
C46 C 0.3937(5) 0.2175(4) 0.3613(2) 0.0364(17) Uani 1 1 d .
H65 H 0.4401 0.2374 0.3442 0.044 Uiso 1 1 calc R
C57 C 0.6201(5) 0.1726(4) 0.6542(2) 0.0367(17) Uani 1 1 d .
H57 H 0.6240 0.2199 0.6418 0.044 Uiso 1 1 calc R
C14 C 0.1758(5) 0.3002(4) 0.6114(2) 0.0317(15) Uani 1 1 d .
H34 H 0.1812 0.3441 0.5961 0.038 Uiso 1 1 calc R
C54 C 0.6084(4) 0.0326(4) 0.69083(19) 0.0310(15) Uani 1 1 d .
H60 H 0.6042 -0.0141 0.7038 0.037 Uiso 1 1 calc R
C25 C 0.1002(4) -0.1038(4) 0.55962(18) 0.0243(14) Uani 1 1 d .
H25 H 0.1086 -0.0815 0.5349 0.029 Uiso 1 1 calc R
C35 C -0.0622(4) 0.0800(4) 0.55340(18) 0.0260(14) Uani 1 1 d .
H15 H -0.0263 0.0861 0.5304 0.031 Uiso 1 1 calc R
C23 C 0.0657(5) -0.2130(4) 0.5984(2) 0.0346(16) Uani 1 1 d .
H23 H 0.0514 -0.2647 0.6003 0.041 Uiso 1 1 calc R
C13 C 0.1815(5) 0.3048(4) 0.6518(2) 0.0311(15) Uani 1 1 d .
H33 H 0.1899 0.3516 0.6643 0.037 Uiso 1 1 calc R
C100 C 0.5801(6) -0.3216(6) 0.7593(3) 0.066(3) Uani 1 1 d .
H10C H 0.6304 -0.2842 0.7625 0.098 Uiso 1 1 calc R
H10D H 0.6086 -0.3699 0.7528 0.098 Uiso 1 1 calc R
H10E H 0.5443 -0.3262 0.7835 0.098 Uiso 1 1 calc R

loop_
_atom_site_aniso_label
_atom_site_aniso_U_11
_atom_site_aniso_U_22
_atom_site_aniso_U_33
_atom_site_aniso_U_23
_atom_site_aniso_U_13
_atom_site_aniso_U_12
Ru1 0.0161(2) 0.0226(2) 0.0148(2) 0.0003(2) 0.00094(19) 0.0006(2)
P1 0.0235(8) 0.0275(9) 0.0258(9) -0.0010(8) 0.0023(7) 0.0000(7)
P2 0.0380(10) 0.0337(9) 0.0223(9) -0.0032(8) -0.0024(8) -0.0047(8)
F1 0.029(2) 0.030(2) 0.053(3) 0.004(2) 0.0142(18) 0.0027(17)
F6 0.036(2) 0.030(2) 0.055(3) 0.0115(19) 0.0135(19) 0.0089(17)
F3 0.046(2) 0.028(2) 0.044(2) 0.0072(19) 0.0120(19) 0.0041(18)
F4 0.029(2) 0.064(3) 0.044(3) 0.017(2) 0.0121(19) 0.009(2)
F5 0.048(3) 0.061(3) 0.038(2) -0.003(2) -0.016(2) -0.008(2)
F11 0.051(3) 0.063(3) 0.044(3) -0.027(2) 0.009(2) -0.009(2)
F8 0.051(3) 0.055(3) 0.048(3) -0.014(2) 0.006(2) -0.020(2)
F10 0.055(3) 0.052(3) 0.032(2) -0.007(2) 0.003(2) -0.016(2)
F9 0.067(3) 0.064(3) 0.051(3) 0.010(3) -0.019(2) 0.006(3)
F2 0.048(3) 0.053(3) 0.040(2) -0.019(2) -0.014(2) 0.013(2)
F7 0.058(3) 0.058(3) 0.042(2) -0.021(2) 0.013(2) -0.011(2)
F12 0.072(3) 0.061(3) 0.048(3) 0.022(2) -0.026(2) -0.005(3)
N52 0.017(2) 0.024(3) 0.027(3) 0.005(2) -0.003(2) 0.003(2)
N1 0.021(2) 0.025(3) 0.021(3) 0.000(2) 0.002(2) 0.002(2)
N20 0.015(2) 0.027(3) 0.025(3) -0.002(3) -0.001(2) 0.001(2)
N51 0.018(2) 0.024(3) 0.023(3) 0.006(2) 0.000(2) 0.002(2)
N41 0.024(3) 0.027(3) 0.015(2) 0.001(2) 0.004(2) -0.004(2)
N42 0.019(2) 0.027(3) 0.014(3) 0.002(2) -0.001(2) -0.004(2)
N40 0.021(2) 0.022(3) 0.015(2) -0.003(2) 0.001(2) -0.001(2)
N50 0.018(2) 0.025(3) 0.013(2) -0.004(2) 0.000(2) -0.0022(19)
N10 0.019(3) 0.030(3) 0.017(3) -0.004(2) 0.000(2) -0.001(2)
N30 0.018(2) 0.030(3) 0.014(3) -0.002(2) 0.0012(19) 0.004(2)
C52 0.023(3) 0.024(3) 0.036(4) 0.005(3) -0.009(3) 0.004(3)
C21 0.016(3) 0.030(3) 0.021(3) 0.008(3) 0.003(2) 0.002(3)
O100 0.074(4) 0.060(4) 0.037(3) -0.005(3) -0.010(3) 0.010(3)
C11 0.021(3) 0.024(3) 0.023(3) -0.002(3) -0.001(2) 0.000(2)
C42 0.023(3) 0.038(4) 0.016(3) 0.010(3) -0.004(3) 0.000(3)
C55 0.031(4) 0.061(5) 0.023(4) -0.007(4) 0.003(3) 0.003(3)
C56 0.037(4) 0.047(5) 0.042(5) -0.020(4) 0.001(3) -0.005(4)
C22 0.031(4) 0.023(3) 0.037(4) 0.004(3) 0.005(3) -0.007(3)
C50 0.023(3) 0.023(3) 0.017(3) 0.001(3) 0.001(2) -0.003(2)
C40 0.015(3) 0.019(3) 0.021(3) 0.001(3) 0.002(2) -0.001(2)
C53 0.015(3) 0.025(3) 0.025(3) 0.000(3) 0.003(2) 0.001(2)
C43 0.021(3) 0.028(3) 0.021(3) 0.007(3) 0.004(2) 0.002(3)
C41 0.016(3) 0.028(3) 0.021(3) 0.001(3) 0.001(2) 0.005(2)
C12 0.027(3) 0.035(4) 0.019(3) -0.005(3) -0.002(3) 0.000(3)
C10 0.028(3) 0.028(3) 0.020(3) 0.000(3) 0.000(3) 0.003(3)
C30 0.020(3) 0.032(3) 0.019(3) 0.003(3) 0.008(2) 0.002(3)
C51 0.020(3) 0.026(3) 0.020(3) 0.000(3) -0.001(3) 0.003(2)
C33 0.020(3) 0.050(5) 0.037(4) -0.001(3) 0.004(3) 0.002(3)
C44 0.028(3) 0.042(4) 0.024(3) 0.004(3) -0.002(3) 0.000(3)
C31 0.026(3) 0.020(3) 0.022(3) 0.002(3) 0.005(3) 0.002(3)
C15 0.026(3) 0.019(3) 0.023(3) 0.003(3) 0.000(3) 0.001(2)
C45 0.031(3) 0.033(4) 0.046(5) 0.008(4) 0.002(3) -0.008(3)
C24 0.026(3) 0.031(4) 0.037(4) -0.005(3) 0.002(3) -0.007(3)
C32 0.022(3) 0.036(4) 0.030(4) 0.000(3) 0.006(3) 0.000(3)
C20 0.032(3) 0.025(3) 0.020(3) 0.000(3) 0.005(3) 0.005(3)
C34 0.025(3) 0.049(4) 0.022(3) 0.001(3) -0.002(3) 0.003(3)
C58 0.026(3) 0.038(4) 0.029(4) 0.000(3) -0.002(3) 0.005(3)
C48 0.034(4) 0.029(4) 0.019(3) 0.005(3) 0.000(3) 0.001(3)
C47 0.041(4) 0.037(4) 0.021(3) 0.007(3) 0.007(3) 0.006(3)
C46 0.036(4) 0.036(4) 0.037(4) 0.013(3) 0.013(3) 0.004(3)
C57 0.036(4) 0.027(4) 0.047(4) -0.002(3) -0.002(3) -0.006(3)
C14 0.030(3) 0.028(4) 0.037(4) 0.001(3) 0.006(3) 0.001(3)
C54 0.029(3) 0.039(4) 0.025(4) 0.002(3) 0.003(3) 0.003(3)
C25 0.021(3) 0.029(3) 0.023(3) -0.001(3) 0.001(2) -0.002(3)
C35 0.020(3) 0.039(4) 0.019(3) 0.003(3) 0.002(3) 0.003(3)
C23 0.038(4) 0.020(3) 0.046(4) 0.000(3) 0.005(3) -0.012(3)
C13 0.028(3) 0.031(4) 0.034(4) -0.013(3) 0.002(3) -0.005(3)
C100 0.058(6) 0.084(7) 0.055(6) 0.001(5) -0.004(5) -0.001(5)

loop_
_atom_type_symbol
_atom_type_description
_atom_type_scat_dispersion_real
_atom_type_scat_dispersion_imag
_atom_type_scat_source
C C 0.0033 0.0016 'International Tables Vol C Tables 4.2.6.8 and 6.1.1.4'
H H 0.0000 0.0000 'International Tables Vol C Tables 4.2.6.8 and 6.1.1.4'
N N 0.0061 0.0033 'International Tables Vol C Tables 4.2.6.8 and 6.1.1.4'
F F 0.0171 0.0103 'International Tables Vol C Tables 4.2.6.8 and 6.1.1.4'
P P 0.1023 0.0942 'International Tables Vol C Tables 4.2.6.8 and 6.1.1.4'
Ru Ru -1.2594 0.8363 'International Tables Vol C Tables 4.2.6.8 and 6.1.1.4'
O O 0.0106 0.0060 'International Tables Vol C Tables 4.2.6.8 and 6.1.1.4'

loop_
_geom_angle_atom_site_label_1
_geom_angle_atom_site_label_2
_geom_angle_atom_site_label_3
_geom_angle
N20 Ru1 N30 87.31(18)
N20 Ru1 N10 164.0(2)
N30 Ru1 N10 93.78(19)
N20 Ru1 N40 98.18(19)
N30 Ru1 N40 100.58(18)
N10 Ru1 N40 97.29(19)
N20 Ru1 N50 89.49(18)
N30 Ru1 N50 175.68(18)
N10 Ru1 N50 90.09(18)
N40 Ru1 N50 77.00(18)
N20 Ru1 N1 82.93(19)
N30 Ru1 N1 82.45(18)
N10 Ru1 N1 81.41(19)
N40 Ru1 N1 176.80(19)
N50 Ru1 N1 100.04(18)
F5 P1 F3 90.1(2)
F5 P1 F2 179.4(3)
F3 P1 F2 90.0(2)
F5 P1 F4 90.7(2)
F3 P1 F4 91.3(2)
F2 P1 F4 89.8(2)
F5 P1 F6 89.8(2)
F3 P1 F6 179.5(2)
F2 P1 F6 90.1(2)
F4 P1 F6 89.1(2)
F5 P1 F1 89.6(2)
F3 P1 F1 89.5(2)
F2 P1 F1 89.8(2)
F4 P1 F1 179.1(3)
F6 P1 F1 90.1(2)
F9 P2 F7 90.4(3)
F9 P2 F8 90.1(3)
F7 P2 F8 91.0(2)
F9 P2 F12 179.8(3)
F7 P2 F12 89.7(3)
F8 P2 F12 90.0(3)
F9 P2 F10 90.4(3)
F7 P2 F10 90.0(2)
F8 P2 F10 178.9(3)
F12 P2 F10 89.5(2)
F9 P2 F11 89.9(3)
F7 P2 F11 179.1(3)
F8 P2 F11 89.9(2)
F12 P2 F11 90.0(3)
F10 P2 F11 89.2(2)
C51 N52 N51 112.0(5)
C51 N52 C52 128.8(5)
N51 N52 C52 119.2(5)
C10 N1 C20 112.9(5)
C10 N1 C30 109.2(5)
C20 N1 C30 112.6(5)
C10 N1 Ru1 105.4(4)
C20 N1 Ru1 106.0(3)
C30 N1 Ru1 110.4(3)
C25 N20 C21 119.9(5)
C25 N20 Ru1 127.7(4)
C21 N20 Ru1 112.4(4)
N50 N51 N52 105.3(4)
N40 N41 N42 106.0(4)
N41 N42 C41 112.0(5)
N41 N42 C42 117.0(5)
C41 N42 C42 131.0(5)
N41 N40 C40 109.5(5)
N41 N40 Ru1 132.8(4)
C40 N40 Ru1 117.4(4)
N51 N50 C50 110.7(5)
N51 N50 Ru1 132.5(4)
C50 N50 Ru1 116.7(4)
C15 N10 C11 118.5(5)
C15 N10 Ru1 128.9(4)
C11 N10 Ru1 112.5(4)
C35 N30 C31 118.7(5)
C35 N30 Ru1 126.2(4)
C31 N30 Ru1 114.8(4)
N52 C52 C53 113.6(5)
N20 C21 C22 120.3(6)
N20 C21 C20 116.8(5)
C22 C21 C20 122.7(6)
C12 C11 N10 121.6(6)
C12 C11 C10 123.2(5)
N10 C11 C10 115.2(5)
N42 C42 C43 115.6(5)
C56 C55 C54 121.3(7)
C57 C56 C55 119.3(7)
C23 C22 C21 119.3(6)
N50 C50 C51 106.8(5)
N50 C50 C40 115.3(5)
C51 C50 C40 137.9(6)
C41 C40 N40 108.0(5)
C41 C40 C50 138.5(5)
N40 C40 C50 113.5(5)
C58 C53 C54 119.0(6)
C58 C53 C52 123.1(6)
C54 C53 C52 117.9(6)
C48 C43 C44 119.1(6)
C48 C43 C42 118.7(6)
C44 C43 C42 121.8(6)
N42 C41 C40 104.5(5)
C11 C12 C13 119.9(6)
N1 C10 C11 110.3(5)
C31 C30 N1 112.4(5)
N52 C51 C50 105.2(5)
C34 C33 C32 119.6(6)
C45 C44 C43 119.9(6)
N30 C31 C32 122.1(6)
N30 C31 C30 117.0(5)
C32 C31 C30 120.8(5)
N10 C15 C14 121.7(6)
C46 C45 C44 120.6(6)
C25 C24 C23 119.6(6)
C31 C32 C33 118.4(6)
N1 C20 C21 110.9(5)
C33 C34 C35 119.4(6)
C53 C58 C57 119.8(6)
C47 C48 C43 120.3(6)
C48 C47 C46 120.2(6)
C45 C46 C47 119.8(6)
C56 C57 C58 121.2(7)
C13 C14 C15 119.8(6)
C55 C54 C53 119.3(6)
N20 C25 C24 121.4(6)
N30 C35 C34 121.7(6)
C22 C23 C24 119.5(6)
C14 C13 C12 118.5(6)

loop_
_geom_bond_atom_site_label_1
_geom_bond_atom_site_label_2
_geom_bond_distance
Ru1 N20 2.053(5)
Ru1 N30 2.055(5)
Ru1 N10 2.069(5)
Ru1 N40 2.072(5)
Ru1 N50 2.072(5)
Ru1 N1 2.079(5)
P1 F5 1.586(4)
P1 F3 1.589(4)
P1 F2 1.592(4)
P1 F4 1.594(4)
P1 F6 1.601(4)
P1 F1 1.605(4)
P2 F9 1.581(5)
P2 F7 1.586(4)
P2 F8 1.588(4)
P2 F12 1.591(4)
P2 F10 1.599(4)
P2 F11 1.610(4)
N52 C51 1.341(7)
N52 N51 1.346(7)
N52 C52 1.467(7)
N1 C10 1.485(8)
N1 C20 1.490(7)
N1 C30 1.503(7)
N20 C25 1.348(8)
N20 C21 1.349(7)
N51 N50 1.318(6)
N41 N40 1.330(6)
N41 N42 1.345(6)
N42 C41 1.357(7)
N42 C42 1.463(7)
N40 C40 1.372(7)
N50 C50 1.364(7)
N10 C15 1.344(7)
N10 C11 1.366(7)
N30 C35 1.353(7)
N30 C31 1.355(7)
C52 C53 1.510(8)
C21 C22 1.397(9)
C21 C20 1.506(9)
O100 C100 1.423(9)
C11 C12 1.364(8)
C11 C10 1.521(8)
C42 C43 1.504(8)
C55 C56 1.369(11)
C55 C54 1.388(10)
C56 C57 1.361(10)
C22 C23 1.374(9)
C50 C51 1.372(8)
C50 C40 1.448(8)
C40 C41 1.371(8)
C53 C58 1.388(9)
C53 C54 1.399(9)
C43 C48 1.392(8)
C43 C44 1.392(9)
C12 C13 1.385(9)
C30 C31 1.496(8)
C33 C34 1.374(9)
C33 C32 1.394(9)
C44 C45 1.391(9)
C31 C32 1.387(8)
C15 C14 1.380(9)
C45 C46 1.372(10)
C24 C25 1.369(9)
C24 C23 1.374(9)
C34 C35 1.385(8)
C58 C57 1.388(9)
C48 C47 1.383(9)
C47 C46 1.386(10)
C14 C13 1.375(9)
